data_7020376
loop_
_publ_author_name
'Stefankiewicz, Artur R.'
'Rogez, Guillaume'
'Harrowfield, Jack'
'Sobolev, Alexandre N.'
'Madalan, Augustin'
'Huuskonen, Juhani'
'Rissanen, Kari'
'Lehn, Jean-Marie'

_publ_section_title
;
 Self-ordering of metallogrid complexes via directed hydrogen-bonding.
;
_journal_issue 45
_journal_name_full 'Dalton transactions (Cambridge, England : 2003)'
_journal_page_first 13848
_journal_page_last 13855
_journal_paper_doi 10.1039/c2dt31384g
_journal_volume 41
_journal_year 2012
_chemical_formula_moiety 'C80 H80 Co4 N40, 7(F6 P), Cl, 8(C2 H3 N)'
_chemical_formula_sum 'C96 H104 Cl Co4 F42 N48 P7'
_chemical_formula_weight 3216.23
_chemical_name_common 'Compound X'
_chemical_name_systematic
;
?
;
_space_group_IT_number 134
_symmetry_cell_setting tetragonal
_symmetry_Int_Tables_number 134
_symmetry_space_group_name_Hall '-P 4ac 2bc'
_symmetry_space_group_name_H-M 'P 42/n n m :2'
_atom_sites_solution_hydrogens geom
_atom_sites_solution_primary direct
_atom_sites_solution_secondary difmap
_audit_creation_method SHELXL-97
_cell_angle_alpha 90.00
_cell_angle_beta 90.00
_cell_angle_gamma 90.00
_cell_formula_units_Z 2
_cell_length_a 19.069(4)
_cell_length_b 19.069
_cell_length_c 24.440(5)
_cell_measurement_reflns_used 3587
_cell_measurement_temperature 293(2)
_cell_measurement_theta_max 28.1
_cell_measurement_theta_min 2.2
_cell_volume 8887(3)
_computing_cell_refinement 'Denzo (Nonius B.V., 1998)'
_computing_data_collection 'Collect (Nonius B.V., 1998)'
_computing_data_reduction 'Denzo (Nonius B.V., 1998)'
_computing_molecular_graphics 'PLATON 98 (Spek, 1998)'
_computing_publication_material 'SHELXL-97 (Sheldrick, 1997)'
_computing_structure_refinement 'SHELXL-97 (Sheldrick, 1997)'
_computing_structure_solution 'SHELXS-97 (Sheldrick, 1997)'
_diffrn_ambient_temperature 293(2)
_diffrn_measured_fraction_theta_full 0.992
_diffrn_measured_fraction_theta_max 0.992
_diffrn_measurement_device_type KappaCCD
_diffrn_measurement_method '\f and \w scans'
_diffrn_radiation_monochromator graphite
_diffrn_radiation_source 'fine-focus sealed tube'
_diffrn_radiation_type MoK\a
_diffrn_radiation_wavelength 0.71073
_diffrn_reflns_av_R_equivalents 0.0772
_diffrn_reflns_av_sigmaI/netI 0.0541
_diffrn_reflns_limit_h_max 25
_diffrn_reflns_limit_h_min -25
_diffrn_reflns_limit_k_max 17
_diffrn_reflns_limit_k_min -18
_diffrn_reflns_limit_l_max 32
_diffrn_reflns_limit_l_min -32
_diffrn_reflns_number 20391
_diffrn_reflns_theta_full 28.52
_diffrn_reflns_theta_max 28.52
_diffrn_reflns_theta_min 2.53
_exptl_absorpt_coefficient_mu 0.537
_exptl_absorpt_correction_T_max 0.9384
_exptl_absorpt_correction_T_min 0.9002
_exptl_absorpt_correction_type none
_exptl_crystal_colour colorless
_exptl_crystal_density_diffrn 1.202
_exptl_crystal_density_method 'not measured'
_exptl_crystal_description prism
_exptl_crystal_F_000 3248
_exptl_crystal_size_max 0.20
_exptl_crystal_size_mid 0.18
_exptl_crystal_size_min 0.12
_refine_diff_density_max 1.025
_refine_diff_density_min -0.662
_refine_diff_density_rms 0.115
_refine_ls_extinction_method none
_refine_ls_goodness_of_fit_ref 1.003
_refine_ls_hydrogen_treatment constr
_refine_ls_matrix_type full
_refine_ls_number_parameters 221
_refine_ls_number_reflns 5846
_refine_ls_number_restraints 3
_refine_ls_restrained_S_all 1.002
_refine_ls_R_factor_all 0.1792
_refine_ls_R_factor_gt 0.1242
_refine_ls_shift/su_max 0.000
_refine_ls_shift/su_mean 0.000
_refine_ls_structure_factor_coef Fsqd
_refine_ls_weighting_details 'calc w=1/[\s^2^(Fo^2^)+(0.0600P)^2^+57.5000P] where P=(Fo^2^+2Fc^2^)/3'
_refine_ls_weighting_scheme calc
_refine_ls_wR_factor_gt 0.2589
_refine_ls_wR_factor_ref 0.2835
_reflns_number_gt 3167
_reflns_number_total 5846
_reflns_threshold_expression >2sigma(I)
_cod_data_source_file c2dt31384g.txt
_cod_data_source_block as840
_cod_original_cell_volume 8888(3)
_cod_original_sg_symbol_H-M 'P 42/n n m'
_cod_database_code 7020376

loop_
_symmetry_equiv_pos_as_xyz
'x, y, z'
'-x+1/2, -y+1/2, z'
'-y+1/2, x, z+1/2'
'y, -x+1/2, z+1/2'
'-x+1/2, y, -z+1/2'
'x, -y+1/2, -z+1/2'
'y, x, -z'
'-y+1/2, -x+1/2, -z'
'-x, -y, -z'
'x-1/2, y-1/2, -z'
'y-1/2, -x, -z-1/2'
'-y, x-1/2, -z-1/2'
'x-1/2, -y, z-1/2'
'-x, y-1/2, z-1/2'
'-y, -x, z'
'y-1/2, x-1/2, z'

loop_
_atom_site_label
_atom_site_type_symbol
_atom_site_fract_x
_atom_site_fract_y
_atom_site_fract_z
_atom_site_U_iso_or_equiv
_atom_site_adp_type
_atom_site_occupancy
_atom_site_symmetry_multiplicity
_atom_site_calc_flag
_atom_site_refinement_flags
_atom_site_disorder_assembly
_atom_site_disorder_group
Co1 Co 0.51313(6) 0.2500 0.2500 0.0434(3) Uani 1 2 d S . .
C1 C 0.6337(3) 0.3663(3) 0.2623(3) 0.0390(17) Uani 1 2 d S . .
N2 N 0.5893(2) 0.3217(3) 0.28680(16) 0.0410(10) Uani 1 1 d . . .
C3 C 0.5864(3) 0.3258(3) 0.3429(2) 0.0485(14) Uani 1 1 d . . .
C4 C 0.6284(4) 0.3716(4) 0.3722(3) 0.053(2) Uani 1 2 d S . .
H4A H 0.6260 0.3740 0.4101 0.063 Uiso 1 2 calc SR . .
N5 N 0.5391(3) 0.2833(3) 0.36856(17) 0.0550(14) Uani 1 1 d . . .
N6 N 0.5011(3) 0.2395(3) 0.33503(18) 0.0468(12) Uani 1 1 d . . .
C7 C 0.4543(3) 0.1986(3) 0.3527(2) 0.0544(16) Uani 1 1 d . . .
H7A H 0.4432 0.1951 0.3896 0.065 Uiso 1 1 calc R . .
C8 C 0.4194(4) 0.1578(3) 0.3115(3) 0.0548(15) Uani 1 1 d . . .
C9 C 0.3671(4) 0.1093(4) 0.3133(3) 0.0670(19) Uani 1 1 d . . .
H9A H 0.3445 0.0927 0.3444 0.080 Uiso 1 1 calc R . .
N10 N 0.3545(3) 0.0899(3) 0.2609(2) 0.0741(18) Uani 1 1 d . . .
H10A H 0.3242 0.0594 0.2504 0.089 Uiso 1 1 calc R . .
C11 C 0.3982(4) 0.1271(4) 0.2281(3) 0.0611(17) Uani 1 1 d . . .
H11A H 0.3994 0.1234 0.1902 0.073 Uiso 1 1 calc R . .
N12 N 0.4387(3) 0.1690(3) 0.25698(19) 0.0499(12) Uani 1 1 d . . .
C13 C 0.6328(3) 0.3672(3) 0.2013(3) 0.0417(17) Uani 1 2 d S . .
C14 C 0.6735(4) 0.3265(4) 0.1704(3) 0.063(3) Uani 1 2 d S . .
H14A H 0.7047 0.2953 0.1866 0.076 Uiso 1 2 calc SR . .
C15 C 0.6687(6) 0.3313(6) 0.1118(4) 0.091(4) Uani 1 2 d S . .
H15A H 0.6970 0.3030 0.0901 0.109 Uiso 1 2 calc SR . .
C16 C 0.6240(7) 0.3760(7) 0.0881(4) 0.101(5) Uani 1 2 d S . .
H16A H 0.6216 0.3784 0.0502 0.121 Uiso 1 2 calc SR . .
C17 C 0.5809(5) 0.4191(5) 0.1196(4) 0.080(4) Uani 1 2 d S . .
H17A H 0.5500 0.4500 0.1028 0.097 Uiso 1 2 calc SR . .
C18 C 0.5848(4) 0.4152(4) 0.1771(3) 0.049(2) Uani 1 2 d S . .
H18A H 0.5565 0.4435 0.1988 0.059 Uiso 1 2 calc SR . .
C19 C 0.5305(4) 0.2812(4) 0.4286(2) 0.076(2) Uani 1 1 d . . .
H19A H 0.5604 0.3157 0.4452 0.114 Uiso 1 1 calc R . .
H19B H 0.5429 0.2354 0.4419 0.114 Uiso 1 1 calc R . .
H19C H 0.4825 0.2910 0.4379 0.114 Uiso 1 1 calc R . .
N20 N 0.4936(8) 0.2711(8) 0.6781(8) 0.214(6) Uiso 1 1 d . . .
C21 C 0.4930(10) 0.2837(10) 0.6290(9) 0.200(7) Uiso 1 1 d . . .
C22 C 0.5334(9) 0.2699(9) 0.5752(8) 0.207(7) Uiso 1 1 d . . .
H22A H 0.5075 0.2889 0.5450 0.311 Uiso 1 1 calc R . .
H22B H 0.5392 0.2203 0.5702 0.311 Uiso 1 1 calc R . .
H22C H 0.5786 0.2919 0.5771 0.311 Uiso 1 1 calc R . .
P1 P 0.7500 0.2500 0.5359(2) 0.125(2) Uani 1 4 d S . .
F1 F 0.7924(3) 0.2076(3) 0.4885(4) 0.126(3) Uiso 1 2 d S . .
F2 F 0.6901(4) 0.1901(4) 0.5363(4) 0.168(4) Uiso 1 2 d S . .
F3 F 0.7913(5) 0.2087(5) 0.5821(6) 0.197(5) Uiso 1 2 d S . .
P2 P 0.38833(12) 0.11167(12) 0.5000 0.0657(7) Uani 1 2 d S . .
F4 F 0.3857(4) 0.1909(4) 0.4825(3) 0.097(2) Uiso 0.67 1 d P A 1
F5 F 0.4676(4) 0.1119(5) 0.4824(3) 0.108(3) Uiso 0.67 1 d P A 1
F6 F 0.3669(4) 0.0925(4) 0.4396(3) 0.094(2) Uiso 0.67 1 d P A 1
F4' F 0.4232(10) 0.0719(9) 0.4513(7) 0.109(5) Uiso 0.33 1 d P A 2
F5' F 0.3465(9) 0.1518(9) 0.4517(6) 0.099(4) Uiso 0.33 1 d P A 2
F6' F 0.4423(10) 0.1726(9) 0.4966(7) 0.111(5) Uiso 0.33 1 d P A 2
P3 P 0.5000 0.5000 0.5000 0.164(6) Uiso 0.50 4 d SPD . 1
F7 F 0.4945(9) 0.5055(9) 0.43504(13) 0.177(5) Uiso 0.50 2 d SPD B 1
F8 F 0.55884(11) 0.44116(11) 0.4937(10) 0.177(5) Uiso 0.50 2 d SPD C 1
F9 F 0.44088(8) 0.44088(8) 0.5000 0.177(5) Uiso 0.50 2 d SPD D 1
Cl1 Cl 0.4732(13) 0.4403(13) 0.3997(9) 0.120(7) Uiso 0.125 1 d P E 2

loop_
_atom_site_aniso_label
_atom_site_aniso_U_11
_atom_site_aniso_U_22
_atom_site_aniso_U_33
_atom_site_aniso_U_23
_atom_site_aniso_U_13
_atom_site_aniso_U_12
Co1 0.0469(7) 0.0502(7) 0.0332(5) -0.0008(5) 0.000 0.000
C1 0.042(3) 0.042(3) 0.033(4) -0.002(2) 0.002(2) 0.009(3)
N2 0.040(3) 0.053(3) 0.030(2) -0.006(2) 0.0034(19) -0.001(2)
C3 0.050(4) 0.062(4) 0.033(3) -0.001(3) 0.005(2) 0.000(3)
C4 0.065(4) 0.065(4) 0.028(4) -0.007(3) 0.007(3) -0.021(5)
N5 0.072(4) 0.067(4) 0.026(2) -0.003(2) 0.006(2) -0.016(3)
N6 0.055(3) 0.048(3) 0.037(2) -0.003(2) 0.008(2) -0.004(2)
C7 0.060(4) 0.066(4) 0.036(3) 0.003(3) 0.018(3) 0.001(3)
C8 0.065(4) 0.044(4) 0.055(3) 0.005(3) 0.006(3) 0.000(3)
C9 0.067(5) 0.061(4) 0.073(5) 0.002(4) 0.008(4) -0.013(4)
N10 0.077(4) 0.070(4) 0.075(4) 0.009(3) -0.016(3) -0.022(3)
C11 0.069(5) 0.057(4) 0.057(4) -0.003(3) 0.001(3) 0.005(4)
N12 0.055(3) 0.050(3) 0.045(3) 0.004(2) -0.004(2) -0.003(2)
C13 0.043(3) 0.043(3) 0.039(4) -0.007(3) 0.007(3) -0.009(3)
C14 0.079(4) 0.079(4) 0.032(4) -0.007(3) 0.007(3) 0.002(6)
C15 0.116(7) 0.116(7) 0.042(6) -0.031(5) 0.031(5) -0.023(9)
C16 0.136(8) 0.136(8) 0.030(5) 0.013(6) -0.013(6) -0.052(10)
C17 0.100(6) 0.100(6) 0.041(5) 0.022(5) -0.022(5) -0.034(7)
C18 0.056(3) 0.056(3) 0.034(4) 0.010(3) -0.010(3) -0.010(4)
C19 0.102(6) 0.101(6) 0.024(3) -0.004(3) 0.010(3) -0.026(5)
P1 0.162(4) 0.162(4) 0.052(2) 0.000 0.000 -0.058(5)
P2 0.0751(11) 0.0751(11) 0.0470(12) 0.0149(9) 0.0149(9) -0.0103(14)

loop_
_atom_type_symbol
_atom_type_description
_atom_type_scat_dispersion_real
_atom_type_scat_dispersion_imag
_atom_type_scat_source
C C 0.0033 0.0016 'International Tables Vol C Tables 4.2.6.8 and 6.1.1.4'
H H 0.0000 0.0000 'International Tables Vol C Tables 4.2.6.8 and 6.1.1.4'
N N 0.0061 0.0033 'International Tables Vol C Tables 4.2.6.8 and 6.1.1.4'
F F 0.0171 0.0103 'International Tables Vol C Tables 4.2.6.8 and 6.1.1.4'
P P 0.1023 0.0942 'International Tables Vol C Tables 4.2.6.8 and 6.1.1.4'
Cl Cl 0.1484 0.1585 'International Tables Vol C Tables 4.2.6.8 and 6.1.1.4'
Co Co 0.3494 0.9721 'International Tables Vol C Tables 4.2.6.8 and 6.1.1.4'

loop_
_geom_angle_atom_site_label_1
_geom_angle_atom_site_label_2
_geom_angle_atom_site_label_3
_geom_angle
_geom_angle_site_symmetry_1
_geom_angle_site_symmetry_3
N6 Co1 N6 167.5(3) 6 .
N6 Co1 N12 77.07(18) 6 6
N6 Co1 N12 94.38(19) . 6
N6 Co1 N12 94.38(19) 6 .
N6 Co1 N12 77.06(18) . .
N12 Co1 N12 95.2(3) 6 .
N6 Co1 N2 114.80(18) 6 .
N6 Co1 N2 74.07(17) . .
N12 Co1 N2 91.30(18) 6 .
N12 Co1 N2 150.81(17) . .
N6 Co1 N2 74.07(17) 6 6
N6 Co1 N2 114.81(18) . 6
N12 Co1 N2 150.81(17) 6 6
N12 Co1 N2 91.30(18) . 6
N2 Co1 N2 96.8(2) . 6
N2 C1 N2 126.8(6) . 15_665
N2 C1 C13 116.6(3) . .
N2 C1 C13 116.6(3) 15_665 .
C1 N2 C3 115.9(5) . .
C1 N2 Co1 129.1(4) . .
C3 N2 Co1 114.7(4) . .
N5 C3 N2 116.9(5) . .
N5 C3 C4 121.3(5) . .
N2 C3 C4 121.8(6) . .
C3 C4 C3 117.6(7) 15_665 .
C3 C4 H4A 121.2 15_665 .
C3 C4 H4A 121.2 . .
C3 N5 N6 115.7(4) . .
C3 N5 C19 123.1(5) . .
N6 N5 C19 121.1(5) . .
C7 N6 N5 123.0(5) . .
C7 N6 Co1 118.3(4) . .
N5 N6 Co1 118.3(3) . .
N6 C7 C8 115.1(5) . .
N6 C7 H7A 122.5 . .
C8 C7 H7A 122.5 . .
C9 C8 N12 109.0(6) . .
C9 C8 C7 133.3(6) . .
N12 C8 C7 117.6(5) . .
N10 C9 C8 106.6(6) . .
N10 C9 H9A 126.7 . .
C8 C9 H9A 126.7 . .
C9 N10 C11 107.9(6) . .
C9 N10 H10A 126.0 . .
C11 N10 H10A 126.0 . .
N12 C11 N10 111.2(6) . .
N12 C11 H11A 124.4 . .
N10 C11 H11A 124.4 . .
C11 N12 C8 105.2(5) . .
C11 N12 Co1 143.0(4) . .
C8 N12 Co1 111.5(4) . .
C14 C13 C18 120.9(8) . .
C14 C13 C1 123.7(8) . .
C18 C13 C1 115.4(7) . .
C13 C14 C15 119.4(11) . .
C13 C14 H14A 120.3 . .
C15 C14 H14A 120.3 . .
C16 C15 C14 120.7(11) . .
C16 C15 H15A 119.6 . .
C14 C15 H15A 119.6 . .
C15 C16 C17 120.9(9) . .
C15 C16 H16A 119.5 . .
C17 C16 H16A 119.5 . .
C16 C17 C18 119.2(11) . .
C16 C17 H17A 120.4 . .
C18 C17 H17A 120.4 . .
C17 C18 C13 118.8(10) . .
C17 C18 H18A 120.6 . .
C13 C18 H18A 120.6 . .
N5 C19 H19A 109.5 . .
N5 C19 H19B 109.5 . .
H19A C19 H19B 109.5 . .
N5 C19 H19C 109.5 . .
H19A C19 H19C 109.5 . .
H19B C19 H19C 109.5 . .
N20 C21 C22 142.7(18) . .
C21 C22 H22A 109.5 . .
C21 C22 H22B 109.5 . .
H22A C22 H22B 109.5 . .
C21 C22 H22C 109.5 . .
H22A C22 H22C 109.5 . .
H22B C22 H22C 109.5 . .
F3 P1 F3 89.1(10) . 2_655
F3 P1 F2 89.7(3) . .
F3 P1 F2 89.7(3) 2_655 .
F3 P1 F2 89.7(3) . 2_655
F3 P1 F2 89.7(3) 2_655 2_655
F2 P1 F2 179.3(9) . 2_655
F3 P1 F1 179.9(8) . 2_655
F3 P1 F1 90.8(6) 2_655 2_655
F2 P1 F1 90.3(3) . 2_655
F2 P1 F1 90.3(3) 2_655 2_655
F3 P1 F1 90.8(6) . .
F3 P1 F1 179.9(8) 2_655 .
F2 P1 F1 90.3(3) . .
F2 P1 F1 90.3(3) 2_655 .
F1 P1 F1 89.3(7) 2_655 .
F6' P2 F6' 173.1(14) . 8_556
F6' P2 F4' 92.1(10) . 8_556
F6' P2 F4' 92.3(9) 8_556 8_556
F6' P2 F4' 92.3(9) . .
F6' P2 F4' 92.1(10) 8_556 .
F4' P2 F4' 99.7(13) 8_556 .
F6' P2 F5 137.3(9) . 8_556
F6' P2 F5 49.2(7) 8_556 8_556
F4' P2 F5 51.9(7) 8_556 8_556
F4' P2 F5 75.0(7) . 8_556
F6' P2 F5 49.2(7) . .
F6' P2 F5 137.3(9) 8_556 .
F4' P2 F5 75.0(7) 8_556 .
F4' P2 F5 51.9(7) . .
F5 P2 F5 94.6(7) 8_556 .
F6' P2 F4 128.9(9) . 8_556
F4' P2 F4 105.8(7) 8_556 8_556
F4' P2 F4 129.3(8) . 8_556
F5 P2 F4 87.3(4) 8_556 8_556
F5 P2 F4 178.1(5) . 8_556
F6' P2 F4 128.9(9) 8_556 .
F4' P2 F4 129.3(8) 8_556 .
F4' P2 F4 105.8(7) . .
F5 P2 F4 178.1(5) 8_556 .
F5 P2 F4 87.3(4) . .
F4 P2 F4 90.8(6) 8_556 .
F6' P2 F6 107.2(7) . .
F6' P2 F6 72.7(7) 8_556 .
F4' P2 F6 138.0(9) 8_556 .
F5 P2 F6 91.9(4) 8_556 .
F5 P2 F6 89.7(4) . .
F4 P2 F6 90.8(4) 8_556 .
F4 P2 F6 87.7(4) . .
F6' P2 F6 72.7(7) . 8_556
F6' P2 F6 107.2(7) 8_556 8_556
F4' P2 F6 138.0(9) . 8_556
F5 P2 F6 89.7(4) 8_556 8_556
F5 P2 F6 91.9(4) . 8_556
F4 P2 F6 87.7(4) 8_556 8_556
F4 P2 F6 90.8(4) . 8_556
F6 P2 F6 177.8(7) . 8_556
F6' P2 F5' 89.0(9) . 8_556
F6' P2 F5' 86.2(9) 8_556 8_556
F4' P2 F5' 83.3(8) 8_556 8_556
F4' P2 F5' 176.7(10) . 8_556
F5 P2 F5' 105.9(6) 8_556 8_556
F5 P2 F5' 130.8(7) . 8_556
F4 P2 F5' 48.0(6) 8_556 8_556
F4 P2 F5' 73.1(6) . 8_556
F6 P2 F5' 132.5(8) . 8_556
F6 P2 F5' 45.3(6) 8_556 8_556
F6' P2 F5' 86.2(9) . .
F6' P2 F5' 89.0(9) 8_556 .
F4' P2 F5' 176.7(10) 8_556 .
F4' P2 F5' 83.3(8) . .
F5 P2 F5' 130.8(7) 8_556 .
F5 P2 F5' 105.9(6) . .
F4 P2 F5' 73.1(6) 8_556 .
F4 P2 F5' 48.0(6) . .
F6 P2 F5' 45.3(6) . .
F6 P2 F5' 132.5(8) 8_556 .
F5' P2 F5' 93.8(11) 8_556 .
F9 P3 F9 180.0 9_666 .
F9 P3 F7 90.000(2) 9_666 .
F9 P3 F7 90.000(1) . .
F9 P3 F7 90.001(1) 9_666 9_666
F9 P3 F7 89.998(2) . 9_666
F7 P3 F7 180.0(12) . 9_666
F9 P3 F8 90.000(12) 9_666 9_666
F9 P3 F8 89.998(12) . 9_666
F7 P3 F8 90.2(12) . 9_666
F7 P3 F8 89.8(12) 9_666 9_666
F9 P3 F8 90.002(12) 9_666 .
F9 P3 F8 90.000(12) . .
F7 P3 F8 89.8(12) . .
F7 P3 F8 90.2(12) 9_666 .
F8 P3 F8 180.00(11) 9_666 .

loop_
_geom_bond_atom_site_label_1
_geom_bond_atom_site_label_2
_geom_bond_distance
_geom_bond_site_symmetry_2
Co1 N6 2.100(4) 6
Co1 N6 2.100(4) .
Co1 N12 2.104(5) 6
Co1 N12 2.104(5) .
Co1 N2 2.189(5) .
Co1 N2 2.189(4) 6
C1 N2 1.341(5) .
C1 N2 1.341(5) 15_665
C1 C13 1.490(10) .
N2 C3 1.374(6) .
C3 N5 1.365(7) .
C3 C4 1.385(7) .
C4 C3 1.385(7) 15_665
C4 H4A 0.9300 .
N5 N6 1.376(6) .
N5 C19 1.478(7) .
N6 C7 1.261(7) .
C7 C8 1.434(9) .
C7 H7A 0.9300 .
C8 C9 1.361(9) .
C8 N12 1.399(7) .
C9 N10 1.353(9) .
C9 H9A 0.9300 .
N10 C11 1.355(9) .
N10 H10A 0.8600 .
C11 N12 1.317(8) .
C11 H11A 0.9300 .
C13 C14 1.332(12) .
C13 C18 1.423(12) .
C14 C15 1.438(13) .
C14 H14A 0.9300 .
C15 C16 1.338(19) .
C15 H15A 0.9300 .
C16 C17 1.393(19) .
C16 H16A 0.9300 .
C17 C18 1.409(12) .
C17 H17A 0.9300 .
C18 H18A 0.9300 .
C19 H19A 0.9600 .
C19 H19B 0.9600 .
C19 H19C 0.9600 .
N20 C21 1.22(2) .
C21 C22 1.55(2) .
C22 H22A 0.9600 .
C22 H22B 0.9600 .
C22 H22C 0.9600 .
P1 F3 1.587(13) .
P1 F3 1.587(13) 2_655
P1 F2 1.615(12) .
P1 F2 1.615(12) 2_655
P1 F1 1.627(9) 2_655
P1 F1 1.627(9) .
P2 F6' 1.555(17) .
P2 F6' 1.555(17) 8_556
P2 F4' 1.561(16) 8_556
P2 F4' 1.561(16) .
P2 F5 1.572(9) 8_556
P2 F5 1.572(9) .
P2 F4 1.572(8) 8_556
P2 F4 1.572(8) .
P2 F6 1.574(7) .
P2 F6 1.574(8) 8_556
P2 F5' 1.618(15) 8_556
P2 F5' 1.618(15) .
P3 F9 1.594(2) 9_666
P3 F9 1.594(2) .
P3 F7 1.594(2) .
P3 F7 1.594(2) 9_666
P3 F8 1.594(2) 9_666
P3 F8 1.594(2) .
Cl1 Cl1 2.33(5) 15_665

loop_
_geom_hbond_atom_site_label_D
_geom_hbond_atom_site_label_H
_geom_hbond_atom_site_label_A
_geom_hbond_distance_DH
_geom_hbond_distance_HA
_geom_hbond_distance_DA
_geom_hbond_angle_DHA
_geom_hbond_site_symmetry_A
N10 H10A N20 0.86 2.27 3.027(17) 146.5 4_554

loop_
_geom_torsion_atom_site_label_1
_geom_torsion_atom_site_label_2
_geom_torsion_atom_site_label_3
_geom_torsion_atom_site_label_4
_geom_torsion
_geom_torsion_site_symmetry_1
_geom_torsion_site_symmetry_4
N2 C1 N2 C3 4.7(11) 15_665 .
C13 C1 N2 C3 -174.6(6) . .
N2 C1 N2 Co1 178.1(4) 15_665 .
C13 C1 N2 Co1 -1.2(10) . .
N6 Co1 N2 C1 -7.0(6) 6 .
N6 Co1 N2 C1 -177.5(6) . .
N12 Co1 N2 C1 -83.3(6) 6 .
N12 Co1 N2 C1 173.7(5) . .
N2 Co1 N2 C1 68.6(5) 6 .
N6 Co1 N2 C3 166.5(4) 6 .
N6 Co1 N2 C3 -4.0(4) . .
N12 Co1 N2 C3 90.2(4) 6 .
N12 Co1 N2 C3 -12.8(7) . .
N2 Co1 N2 C3 -117.9(5) 6 .
C1 N2 C3 N5 176.9(6) . .
Co1 N2 C3 N5 2.5(7) . .
C1 N2 C3 C4 -2.0(10) . .
Co1 N2 C3 C4 -176.4(6) . .
N5 C3 C4 C3 -179.0(5) . 15_665
N2 C3 C4 C3 -0.2(13) . 15_665
N2 C3 N5 N6 1.9(8) . .
C4 C3 N5 N6 -179.2(7) . .
N2 C3 N5 C19 179.2(6) . .
C4 C3 N5 C19 -1.8(11) . .
C3 N5 N6 C7 -178.2(6) . .
C19 N5 N6 C7 4.4(10) . .
C3 N5 N6 Co1 -5.7(7) . .
C19 N5 N6 Co1 176.9(5) . .
N6 Co1 N6 C7 41.5(5) 6 .
N12 Co1 N6 C7 87.9(5) 6 .
N12 Co1 N6 C7 -6.4(5) . .
N2 Co1 N6 C7 178.0(5) . .
N2 Co1 N6 C7 -91.7(5) 6 .
N6 Co1 N6 N5 -131.4(4) 6 .
N12 Co1 N6 N5 -84.9(4) 6 .
N12 Co1 N6 N5 -179.2(5) . .
N2 Co1 N6 N5 5.2(4) . .
N2 Co1 N6 N5 95.4(4) 6 .
N5 N6 C7 C8 179.0(6) . .
Co1 N6 C7 C8 6.5(8) . .
N6 C7 C8 C9 -179.5(8) . .
N6 C7 C8 N12 -2.1(9) . .
N12 C8 C9 N10 0.7(8) . .
C7 C8 C9 N10 178.3(7) . .
C8 C9 N10 C11 -0.7(8) . .
C9 N10 C11 N12 0.5(8) . .
N10 C11 N12 C8 0.0(8) . .
N10 C11 N12 Co1 -172.9(5) . .
C9 C8 N12 C11 -0.4(8) . .
C7 C8 N12 C11 -178.4(6) . .
C9 C8 N12 Co1 174.9(5) . .
C7 C8 N12 Co1 -3.1(7) . .
N6 Co1 N12 C11 6.5(8) 6 .
N6 Co1 N12 C11 177.2(8) . .
N12 Co1 N12 C11 83.8(7) 6 .
N2 Co1 N12 C11 -174.2(6) . .
N2 Co1 N12 C11 -67.7(8) 6 .
N6 Co1 N12 C8 -166.1(4) 6 .
N6 Co1 N12 C8 4.6(4) . .
N12 Co1 N12 C8 -88.7(4) 6 .
N2 Co1 N12 C8 13.3(7) . .
N2 Co1 N12 C8 119.8(4) 6 .
N2 C1 C13 C14 -90.3(6) . .
N2 C1 C13 C14 90.3(6) 15_665 .
N2 C1 C13 C18 89.7(6) . .
N2 C1 C13 C18 -89.7(6) 15_665 .
C18 C13 C14 C15 0.000(2) . .
C1 C13 C14 C15 180.000(2) . .
C13 C14 C15 C16 0.000(3) . .
C14 C15 C16 C17 0.000(3) . .
C15 C16 C17 C18 0.000(2) . .
C16 C17 C18 C13 0.000(3) . .
C14 C13 C18 C17 0.000(2) . .
C1 C13 C18 C17 180.000(2) . .
